data_7202716
loop_
_publ_author_name
'Hendrik Bu\&skamp'
'Glen B. Deacon'
'Matthias Hilder'
'Peter C. Junk'
'Ulrich H. Kynast'
'Winnie W. Lee'
'David R. Turner'

_publ_section_title
;
 Structural variations in rare earth benzoate complexes : Part I.
 Lanthanum
;
_journal_issue 5
_journal_name_full CrystEngComm
_journal_page_first 394
_journal_paper_doi 10.1039/b700980a
_journal_volume 9
_journal_year 2007
_chemical_formula_moiety 'C52 H58 La2 O22 S2, H2 O1, C2 H6 O1 S1'
_chemical_formula_sum 'C54 H66 La2 O24 S3'
_chemical_formula_weight 1473.07
_chemical_name_common
;
poly((bis(aqua)bis(dimethylsulphoxide)hexa(4-methoxybenzoato)
dilanthanum).DMSO.H2O)
;
_chemical_name_systematic
;
poly{[bis(aqua)bis(dimethylsulphoxide)hexa(4-methoxybenzoato)
dilanthanum].DMSO.H2O}
;
_space_group_IT_number 2
_symmetry_cell_setting triclinic
_symmetry_space_group_name_Hall '-P 1'
_symmetry_space_group_name_H-M 'P -1'
_atom_sites_solution_hydrogens geom
_atom_sites_solution_primary direct
_atom_sites_solution_secondary difmap
_audit_creation_method SHELXL-97
_cell_angle_alpha 86.1710(10)
_cell_angle_beta 89.5090(10)
_cell_angle_gamma 75.7160(10)
_cell_formula_units_Z 2
_cell_length_a 9.6330(3)
_cell_length_b 10.0380(3)
_cell_length_c 32.5121(8)
_cell_measurement_temperature 123(2)
_cell_volume 3039.70(15)
_computing_cell_refinement 'DENZO-SMN (Otwinowski & Minor, 1997)'
_computing_data_collection 'Collect (Hooft, 1999)'
_computing_data_reduction 'DENZO-SMN (Otwinowski & Minor, 1997)'
_computing_molecular_graphics 'X-Seed (Barbour, 1999)'
_computing_publication_material 'CIFTAB (Sheldrick, 1997)'
_computing_structure_refinement 'SHELXL-97 (Sheldrick, 1997)'
_computing_structure_solution 'SHELXS-97 (Sheldrick, 1990)'
_diffrn_ambient_temperature 123(2)
_diffrn_measured_fraction_theta_full 0.985
_diffrn_measured_fraction_theta_max 0.985
_diffrn_measurement_device_type 'Nonius KappaCCD'
_diffrn_measurement_method 'phi and omega scans'
_diffrn_radiation_monochromator graphite
_diffrn_radiation_source 'fine-focus sealed tube'
_diffrn_radiation_type MoK\a
_diffrn_radiation_wavelength 0.71073
_diffrn_reflns_av_R_equivalents 0.0808
_diffrn_reflns_av_sigmaI/netI 0.0805
_diffrn_reflns_limit_h_max 11
_diffrn_reflns_limit_h_min -11
_diffrn_reflns_limit_k_max 12
_diffrn_reflns_limit_k_min -12
_diffrn_reflns_limit_l_max 40
_diffrn_reflns_limit_l_min -40
_diffrn_reflns_number 38157
_diffrn_reflns_theta_full 26.00
_diffrn_reflns_theta_max 26.00
_diffrn_reflns_theta_min 1.88
_exptl_absorpt_coefficient_mu 1.568
_exptl_absorpt_correction_T_max 0.7874
_exptl_absorpt_correction_T_min 0.6505
_exptl_absorpt_correction_type empirical
_exptl_absorpt_process_details SORTAV
_exptl_crystal_colour colourless
_exptl_crystal_density_diffrn 1.609
_exptl_crystal_density_method 'not measured'
_exptl_crystal_description block
_exptl_crystal_F_000 1488
_exptl_crystal_size_max 0.30
_exptl_crystal_size_mid 0.22
_exptl_crystal_size_min 0.16
_refine_diff_density_max 1.297
_refine_diff_density_min -1.251
_refine_diff_density_rms 0.140
_refine_ls_extinction_method none
_refine_ls_goodness_of_fit_ref 1.023
_refine_ls_hydrogen_treatment constr
_refine_ls_matrix_type full
_refine_ls_number_parameters 877
_refine_ls_number_reflns 11759
_refine_ls_number_restraints 70
_refine_ls_restrained_S_all 1.020
_refine_ls_R_factor_all 0.0834
_refine_ls_R_factor_gt 0.0465
_refine_ls_shift/su_max 0.014
_refine_ls_shift/su_mean 0.000
_refine_ls_structure_factor_coef Fsqd
_refine_ls_weighting_details 'calc w=1/[\s^2^(Fo^2^)+(0.0587P)^2^+1.3127P] where P=(Fo^2^+2Fc^2^)/3'
_refine_ls_weighting_scheme calc
_refine_ls_wR_factor_gt 0.1022
_refine_ls_wR_factor_ref 0.1172
_reflns_number_gt 8195
_reflns_number_total 11759
_reflns_threshold_expression >2sigma(I)
_cod_data_source_file b700980a.txt
_cod_data_source_block c:\docume~1\owner\mydocu~1\xray\hendrik\hb20dmso\trial
_cod_depositor_comments
;
The following automatic conversions were performed:
'_exptl_absorpt_correction_type' value 'Empirical' changed to 'empirical'
according to '/home/saulius/struct/CIF-dictionaries/cif_core.dic'
dictionary named 'cif_core.dic' version 2.4.1 from 2010-06-29.

Automatic conversion script
Id: cif_fix_enum 1527 2010-12-29 10:47:43Z saulius 
;
_cod_original_sg_symbol_H-M P-1
_cod_database_code 7202716

loop_
_symmetry_equiv_pos_as_xyz
'x, y, z'
'-x, -y, -z'

loop_
_atom_site_label
_atom_site_type_symbol
_atom_site_fract_x
_atom_site_fract_y
_atom_site_fract_z
_atom_site_U_iso_or_equiv
_atom_site_adp_type
_atom_site_occupancy
_atom_site_symmetry_multiplicity
_atom_site_calc_flag
_atom_site_refinement_flags
_atom_site_disorder_assembly
_atom_site_disorder_group
La1 La 0.84653(3) 1.04577(3) 0.242865(9) 0.01771(9) Uani 1 1 d . . .
O1 O 0.6631(3) 1.2035(3) 0.19775(10) 0.0213(8) Uani 1 1 d . A .
C1 C 0.5635(5) 1.1862(5) 0.17547(15) 0.0184(11) Uani 1 1 d . . .
S1A S 0.8773(4) 1.3983(4) 0.20745(12) 0.0217(7) Uani 0.773(6) 1 d P A 2
S1B S 0.8653(16) 1.4275(14) 0.2137(4) 0.019(3) Uani 0.227(6) 1 d PU A 1
H1O H 1.119(2) 0.811(4) 0.2288(12) 0.003(11) Uiso 1 1 d D . .
La2 La 0.42393(3) 0.95752(3) 0.240496(9) 0.01718(9) Uani 1 1 d . . .
S2 S 0.47752(16) 0.58778(15) 0.22684(4) 0.0310(3) Uani 1 1 d . . .
O2 O 0.4623(3) 1.1372(4) 0.18758(10) 0.0238(8) Uani 1 1 d . A .
C2 C 0.5675(5) 1.2292(5) 0.13034(15) 0.0173(11) Uani 1 1 d . A .
H2O H 1.065(4) 0.767(4) 0.2597(7) 0.002(12) Uiso 1 1 d D . .
S3 S 0.13929(15) 1.30164(15) 0.34715(5) 0.0320(4) Uani 1 1 d . . .
O3 O 0.5990(4) 1.3249(4) 0.00478(10) 0.0320(9) Uani 1 1 d . A .
C3 C 0.6925(5) 1.2506(5) 0.11247(15) 0.0226(12) Uani 1 1 d . . .
H3 H 0.7744 1.2430 0.1294 0.027 Uiso 1 1 calc R A .
H3O H 0.154(2) 1.172(5) 0.2529(15) 0.020(14) Uiso 1 1 d D . .
O4 O 0.7181(3) 1.1799(4) 0.30134(10) 0.0213(8) Uani 1 1 d . A .
C4 C 0.7000(6) 1.2824(5) 0.07082(16) 0.0246(12) Uani 1 1 d . A .
H4 H 0.7863 1.2967 0.0591 0.030 Uiso 1 1 calc R . .
H4O H 0.245(5) 1.238(4) 0.2676(10) 0.011(13) Uiso 1 1 d D . .
O5 O 0.5405(4) 1.0878(3) 0.28467(10) 0.0227(8) Uani 1 1 d . A .
C5 C 0.5805(6) 1.2936(5) 0.04588(16) 0.0235(12) Uani 1 1 d . . .
O6 O 0.4320(4) 1.1491(4) 0.47667(11) 0.0321(9) Uani 1 1 d . A .
C6 C 0.4527(6) 1.2758(5) 0.06315(16) 0.0273(13) Uani 1 1 d . A .
H6 H 0.3696 1.2866 0.0465 0.033 Uiso 1 1 calc R . .
O7 O 0.8107(3) 0.8650(3) 0.29752(10) 0.0214(8) Uani 1 1 d . A .
C7 C 0.4492(6) 1.2420(5) 0.10545(16) 0.0258(13) Uani 1 1 d . . .
H7 H 0.3633 1.2274 0.1173 0.031 Uiso 1 1 calc R A .
O8 O 0.6169(4) 0.7957(3) 0.27964(10) 0.0230(8) Uani 1 1 d . A .
C8 C 0.4788(6) 1.3367(6) -0.02187(17) 0.0373(15) Uani 1 1 d . . .
H8A H 0.5048 1.3591 -0.0502 0.056 Uiso 1 1 calc R A .
H8B H 0.3987 1.4099 -0.0132 0.056 Uiso 1 1 calc R . .
H8C H 0.4506 1.2492 -0.0205 0.056 Uiso 1 1 calc R . .
O9 O 0.6990(4) 0.5065(4) 0.45867(11) 0.0358(10) Uani 1 1 d . A .
C9 C 0.6074(5) 1.1394(5) 0.31021(15) 0.0190(11) Uani 1 1 d . . .
O10 O 0.7284(4) 0.9101(4) 0.20089(10) 0.0254(9) Uani 1 1 d . A .
C10 C 0.5568(5) 1.1469(5) 0.35378(15) 0.0185(11) Uani 1 1 d . A .
O11 O 0.5533(3) 0.8187(4) 0.18324(11) 0.0249(8) Uani 1 1 d . A .
C11 C 0.6120(5) 1.2229(5) 0.38074(16) 0.0215(12) Uani 1 1 d . . .
H11 H 0.6778 1.2736 0.3706 0.026 Uiso 1 1 calc R A .
O12 O 1.0028(4) 0.5637(4) 0.04982(12) 0.0382(10) Uani 1 1 d . A .
C12 C 0.5742(5) 1.2271(5) 0.42194(16) 0.0244(12) Uani 1 1 d . A .
H12 H 0.6132 1.2801 0.4398 0.029 Uiso 1 1 calc R . .
O13 O 0.2712(3) 0.9250(3) 0.30167(10) 0.0193(8) Uani 1 1 d . A .
C13 C 0.4785(5) 1.1525(5) 0.43671(15) 0.0219(12) Uani 1 1 d . . .
O14 O 0.0470(3) 1.0441(3) 0.29047(10) 0.0184(8) Uani 1 1 d . . .
C14 C 0.4215(5) 1.0752(5) 0.41015(15) 0.0231(12) Uani 1 1 d . A .
H14 H 0.3554 1.0248 0.4203 0.028 Uiso 1 1 calc R . .
O15 O 0.0151(4) 0.8286(4) 0.47799(10) 0.0280(9) Uani 1 1 d . A .
C15 C 0.4611(5) 1.0722(5) 0.36920(16) 0.0236(12) Uani 1 1 d . . .
H15 H 0.4229 1.0187 0.3514 0.028 Uiso 1 1 calc R A .
O16 O 0.2183(3) 0.9564(4) 0.19514(10) 0.0234(8) Uani 1 1 d . A .
C16 C 0.5082(6) 1.2031(6) 0.50618(17) 0.0368(15) Uani 1 1 d . . .
H16A H 0.4657 1.1949 0.5334 0.055 Uiso 1 1 calc R A .
H16B H 0.5025 1.3003 0.4984 0.055 Uiso 1 1 calc R . .
H16C H 0.6087 1.1511 0.5070 0.055 Uiso 1 1 calc R . .
O17 O -0.0056(4) 1.0595(4) 0.17826(11) 0.0315(9) Uani 1 1 d . . .
C17 C 0.7164(5) 0.8003(5) 0.30426(15) 0.0204(12) Uani 1 1 d . . .
C18 C 0.7171(5) 0.7210(5) 0.34531(15) 0.0178(11) Uani 1 1 d . A .
O18A O 0.3203(6) 1.0063(5) 0.00451(15) 0.0377(15) Uani 0.773(6) 1 d P A 1
O18B O 0.2025(18) 1.1400(16) -0.0003(5) 0.028(5) Uani 0.227(6) 1 d P A 2
O19 O 1.0322(4) 0.8145(4) 0.23702(11) 0.0268(9) Uani 1 1 d D A .
C19 C 0.8253(5) 0.7118(5) 0.37407(15) 0.0193(11) Uani 1 1 d . . .
H19 H 0.9015 0.7540 0.3675 0.023 Uiso 1 1 calc R A .
O20 O 0.2380(4) 1.1848(4) 0.24797(11) 0.0239(8) Uani 1 1 d D A .
C20 C 0.8239(6) 0.6414(5) 0.41264(16) 0.0250(13) Uani 1 1 d . A .
H20 H 0.8981 0.6361 0.4322 0.030 Uiso 1 1 calc R . .
C21 C 0.7128(6) 0.5796(5) 0.42187(15) 0.0246(12) Uani 1 1 d . . .
O21A O 0.9152(12) 1.2698(10) 0.2374(4) 0.025(2) Uani 0.773(6) 1 d P A 2
O21B O 0.896(4) 1.299(4) 0.2400(14) 0.011(7) Uani 0.227(6) 1 d PU A 1
O22 O 0.3768(4) 0.7107(4) 0.24548(11) 0.0247(8) Uani 1 1 d . A .
C22 C 0.6034(6) 0.5880(5) 0.39308(16) 0.0243(12) Uani 1 1 d . A .
H22 H 0.5274 0.5454 0.3995 0.029 Uiso 1 1 calc R . .
O23 O 1.1681(4) 0.6495(4) 0.30538(14) 0.0485(12) Uani 1 1 d . . .
C23 C 0.6063(5) 0.6583(5) 0.35544(16) 0.0218(12) Uani 1 1 d . . .
H23 H 0.5315 0.6643 0.3360 0.026 Uiso 1 1 calc R A .
O24 O 0.1953(4) 1.3690(4) 0.30949(13) 0.0403(11) Uani 1 1 d . . .
C24 C 0.8058(7) 0.5013(7) 0.48955(18) 0.0499(18) Uani 1 1 d . . .
H24A H 0.7861 0.4474 0.5142 0.075 Uiso 1 1 calc R A .
H24B H 0.8038 0.5951 0.4967 0.075 Uiso 1 1 calc R . .
H24C H 0.9005 0.4579 0.4789 0.075 Uiso 1 1 calc R . .
C25 C 0.6770(5) 0.8364(5) 0.17852(15) 0.0199(12) Uani 1 1 d . . .
C26 C 0.7684(5) 0.7645(5) 0.14526(14) 0.0185(11) Uani 1 1 d . A .
C27 C 0.8970(5) 0.7926(5) 0.13482(15) 0.0236(12) Uani 1 1 d . . .
H27 H 0.9295 0.8582 0.1494 0.028 Uiso 1 1 calc R A .
C28 C 0.9820(5) 0.7272(5) 0.10318(16) 0.0258(13) Uani 1 1 d . A .
H28 H 1.0712 0.7473 0.0965 0.031 Uiso 1 1 calc R . .
C29 C 0.9327(6) 0.6328(6) 0.08200(16) 0.0266(13) Uani 1 1 d . . .
C30 C 0.8032(6) 0.6015(6) 0.09258(16) 0.0283(13) Uani 1 1 d . A .
H30 H 0.7713 0.5346 0.0785 0.034 Uiso 1 1 calc R . .
C31 C 0.7223(5) 0.6679(5) 0.12344(15) 0.0229(12) Uani 1 1 d . . .
H31 H 0.6331 0.6478 0.1301 0.027 Uiso 1 1 calc R A .
C32 C 1.1308(6) 0.5967(7) 0.0357(2) 0.0496(18) Uani 1 1 d . . .
H32A H 1.1698 0.5400 0.0129 0.074 Uiso 1 1 calc R A .
H32B H 1.2010 0.5787 0.0583 0.074 Uiso 1 1 calc R . .
H32C H 1.1100 0.6944 0.0261 0.074 Uiso 1 1 calc R . .
C33 C 0.1449(5) 0.9705(5) 0.31325(15) 0.0148(11) Uani 1 1 d . . .
C34 C 0.1107(5) 0.9375(5) 0.35684(14) 0.0160(11) Uani 1 1 d . A .
C35 C 0.2080(5) 0.8414(5) 0.38231(15) 0.0188(11) Uani 1 1 d . . .
H35 H 0.2995 0.7982 0.3720 0.023 Uiso 1 1 calc R A .
C36 C 0.1723(5) 0.8085(5) 0.42256(15) 0.0214(12) Uani 1 1 d . A .
H36 H 0.2388 0.7420 0.4394 0.026 Uiso 1 1 calc R . .
C37 C 0.0408(5) 0.8719(5) 0.43814(14) 0.0190(11) Uani 1 1 d . . .
C38 C -0.0560(5) 0.9693(5) 0.41380(15) 0.0212(12) Uani 1 1 d . A .
H38 H -0.1456 1.0148 0.4248 0.025 Uiso 1 1 calc R . .
C39 C -0.0221(5) 1.0006(5) 0.37337(15) 0.0182(11) Uani 1 1 d . . .
H39 H -0.0901 1.0659 0.3566 0.022 Uiso 1 1 calc R A .
C40 C -0.1231(6) 0.8876(6) 0.49448(16) 0.0342(14) Uani 1 1 d . . .
H40A H -0.1288 0.8492 0.5228 0.051 Uiso 1 1 calc R A .
H40B H -0.1973 0.8662 0.4775 0.051 Uiso 1 1 calc R . .
H40C H -0.1378 0.9878 0.4945 0.051 Uiso 1 1 calc R . .
C41 C 0.1223(5) 1.0137(5) 0.16948(15) 0.0194(12) Uani 1 1 d . . .
C42A C 0.1725(8) 1.0068(9) 0.1255(2) 0.0164(18) Uani 0.773(6) 1 d P A 1
C42B C 0.149(3) 1.063(3) 0.1252(8) 0.004(6) Uani 0.227(6) 1 d PU A 2
C43A C 0.3146(10) 0.9533(9) 0.1153(3) 0.028(2) Uani 0.773(6) 1 d P A 1
H43A H 0.3826 0.9163 0.1367 0.034 Uiso 0.773(6) 1 calc PR A 1
C43B C 0.255(3) 0.959(3) 0.1045(9) 0.021(7) Uani 0.227(6) 1 d PU A 2
H43B H 0.3098 0.8798 0.1195 0.026 Uiso 0.227(6) 1 calc PR A 2
C44A C 0.3596(10) 0.9526(9) 0.0749(2) 0.037(2) Uani 0.773(6) 1 d P A 1
H44A H 0.4569 0.9133 0.0685 0.045 Uiso 0.773(6) 1 calc PR A 1
C44B C 0.274(4) 0.980(3) 0.0613(10) 0.023(8) Uani 0.227(6) 1 d PU A 2
H44B H 0.3383 0.9128 0.0463 0.027 Uiso 0.227(6) 1 calc PR A 2
C45A C 0.2617(10) 1.0095(10) 0.0438(3) 0.025(2) Uani 0.773(6) 1 d P A 1
C45B C 0.192(3) 1.104(3) 0.0416(7) 0.020(6) Uani 0.227(6) 1 d PU A 2
C46A C 0.1206(9) 1.0600(8) 0.0526(2) 0.032(2) Uani 0.773(6) 1 d P A 1
H46A H 0.0528 1.0952 0.0311 0.038 Uiso 0.773(6) 1 calc PR A 1
C46B C 0.094(2) 1.205(2) 0.0629(7) 0.021(6) Uani 0.227(6) 1 d PU A 2
H46B H 0.0435 1.2884 0.0487 0.026 Uiso 0.227(6) 1 calc PR A 2
C47A C 0.0770(7) 1.0597(7) 0.0934(2) 0.0270(18) Uani 0.773(6) 1 d P A 1
H47A H -0.0211 1.0967 0.0995 0.032 Uiso 0.773(6) 1 calc PR A 1
C47B C 0.073(2) 1.181(2) 0.1039(6) 0.013(5) Uani 0.227(6) 1 d PU A 2
H47B H 0.0048 1.2469 0.1180 0.015 Uiso 0.227(6) 1 calc PR A 2
C48A C 0.2418(15) 1.0586(12) -0.0276(3) 0.049(3) Uani 0.773(6) 1 d P A 1
H48D H 0.3013 1.0479 -0.0523 0.074 Uiso 0.773(6) 1 calc PR A 1
H48E H 0.1994 1.1567 -0.0245 0.074 Uiso 0.773(6) 1 calc PR A 1
H48F H 0.1654 1.0107 -0.0301 0.074 Uiso 0.773(6) 1 calc PR A 1
C48B C 0.214(6) 1.021(5) -0.0300(17) 0.066(17) Uani 0.227(6) 1 d PU A 2
H48A H 0.2234 1.0561 -0.0585 0.099 Uiso 0.227(6) 1 calc PR A 2
H48B H 0.1280 0.9856 -0.0276 0.099 Uiso 0.227(6) 1 calc PR A 2
H48C H 0.2987 0.9462 -0.0225 0.099 Uiso 0.227(6) 1 calc PR A 2
C49A C 0.9046(10) 1.5343(8) 0.2367(3) 0.034(2) Uani 0.773(6) 1 d P A 2
H49A H 0.8234 1.5631 0.2552 0.051 Uiso 0.773(6) 1 calc PR A 2
H49B H 0.9125 1.6126 0.2179 0.051 Uiso 0.773(6) 1 calc PR A 2
H49C H 0.9930 1.5017 0.2530 0.051 Uiso 0.773(6) 1 calc PR A 2
C49B C 0.846(3) 1.556(4) 0.2478(11) 0.034(9) Uani 0.227(6) 1 d PU A 1
H49D H 0.7444 1.5899 0.2542 0.051 Uiso 0.227(6) 1 calc PR A 1
H49E H 0.8830 1.6313 0.2353 0.051 Uiso 0.227(6) 1 calc PR A 1
H49F H 0.8997 1.5181 0.2732 0.051 Uiso 0.227(6) 1 calc PR A 1
C50A C 1.0277(8) 1.3827(9) 0.1736(2) 0.035(2) Uani 0.773(6) 1 d P A 2
H50A H 1.1166 1.3575 0.1899 0.052 Uiso 0.773(6) 1 calc PR A 2
H50B H 1.0212 1.4708 0.1579 0.052 Uiso 0.773(6) 1 calc PR A 2
H50C H 1.0274 1.3112 0.1545 0.052 Uiso 0.773(6) 1 calc PR A 2
C50B C 1.040(3) 1.432(3) 0.1925(9) 0.036(7) Uani 0.227(6) 1 d PU A 1
H50D H 1.1009 1.4503 0.2142 0.053 Uiso 0.227(6) 1 calc PR A 1
H50E H 1.0278 1.5042 0.1702 0.053 Uiso 0.227(6) 1 calc PR A 1
H50F H 1.0843 1.3424 0.1816 0.053 Uiso 0.227(6) 1 calc PR A 1
C51 C 0.4585(9) 0.4410(6) 0.2577(2) 0.064(2) Uani 1 1 d . A .
H51A H 0.5032 0.4398 0.2847 0.096 Uiso 1 1 calc R . .
H51B H 0.5052 0.3574 0.2441 0.096 Uiso 1 1 calc R . .
H51C H 0.3565 0.4447 0.2612 0.096 Uiso 1 1 calc R . .
C52 C 0.3894(8) 0.5645(7) 0.1813(2) 0.059(2) Uani 1 1 d . A .
H52A H 0.3912 0.6400 0.1608 0.088 Uiso 1 1 calc R . .
H52B H 0.2898 0.5641 0.1876 0.088 Uiso 1 1 calc R . .
H52C H 0.4383 0.4766 0.1704 0.088 Uiso 1 1 calc R . .
C53 C 0.1714(7) 1.4015(7) 0.38847(19) 0.0470(18) Uani 1 1 d . . .
H53A H 0.2745 1.3816 0.3941 0.071 Uiso 1 1 calc R . .
H53B H 0.1221 1.3775 0.4133 0.071 Uiso 1 1 calc R . .
H53C H 0.1351 1.4998 0.3805 0.071 Uiso 1 1 calc R . .
C54 C -0.0493(6) 1.3577(6) 0.34430(18) 0.0342(14) Uani 1 1 d . . .
H54A H -0.0850 1.3115 0.3226 0.051 Uiso 1 1 calc R . .
H54B H -0.0773 1.4576 0.3380 0.051 Uiso 1 1 calc R . .
H54C H -0.0902 1.3352 0.3708 0.051 Uiso 1 1 calc R . .

loop_
_atom_site_aniso_label
_atom_site_aniso_U_11
_atom_site_aniso_U_22
_atom_site_aniso_U_33
_atom_site_aniso_U_23
_atom_site_aniso_U_13
_atom_site_aniso_U_12
La1 0.01723(17) 0.02508(19) 0.01290(16) 0.00290(13) -0.00131(12) -0.01021(13)
O1 0.0203(19) 0.026(2) 0.0158(19) 0.0053(15) -0.0041(15) -0.0047(16)
C1 0.016(3) 0.024(3) 0.014(3) 0.003(2) -0.004(2) -0.002(2)
S1A 0.0262(15) 0.0135(17) 0.0255(16) 0.0030(13) -0.0046(11) -0.0059(13)
S1B 0.019(3) 0.019(3) 0.019(3) -0.0011(10) 0.0001(10) -0.0046(13)
La2 0.01580(17) 0.02282(19) 0.01461(17) 0.00181(12) -0.00001(12) -0.00876(13)
S2 0.0414(9) 0.0243(8) 0.0301(8) -0.0051(6) 0.0112(7) -0.0129(7)
O2 0.0181(19) 0.032(2) 0.021(2) 0.0082(16) 0.0014(16) -0.0082(16)
C2 0.020(3) 0.015(3) 0.016(3) 0.005(2) -0.002(2) -0.004(2)
S3 0.0295(8) 0.0232(8) 0.0437(9) -0.0040(7) -0.0022(7) -0.0066(6)
O3 0.041(2) 0.042(3) 0.0137(19) 0.0023(17) -0.0018(17) -0.0144(19)
C3 0.023(3) 0.025(3) 0.021(3) -0.002(2) -0.006(2) -0.010(2)
O4 0.0192(19) 0.030(2) 0.0172(19) 0.0009(15) -0.0001(15) -0.0109(16)
C4 0.027(3) 0.025(3) 0.024(3) 0.001(2) 0.002(2) -0.010(2)
O5 0.0239(19) 0.025(2) 0.0189(19) -0.0008(16) -0.0049(16) -0.0062(16)
C5 0.036(3) 0.016(3) 0.019(3) -0.001(2) 0.001(2) -0.007(2)
O6 0.040(2) 0.042(3) 0.017(2) -0.0027(17) 0.0058(18) -0.0169(19)
C6 0.034(3) 0.029(3) 0.021(3) 0.006(2) -0.008(3) -0.014(3)
O7 0.0176(19) 0.026(2) 0.0214(19) 0.0078(16) 0.0027(15) -0.0089(16)
C7 0.026(3) 0.029(3) 0.026(3) 0.008(2) -0.004(2) -0.016(3)
O8 0.024(2) 0.028(2) 0.0180(19) 0.0027(16) -0.0043(16) -0.0093(16)
C8 0.043(4) 0.044(4) 0.021(3) 0.000(3) -0.004(3) -0.005(3)
O9 0.060(3) 0.032(2) 0.018(2) 0.0065(17) 0.0005(19) -0.018(2)
C9 0.021(3) 0.014(3) 0.020(3) 0.001(2) -0.004(2) 0.000(2)
O10 0.026(2) 0.033(2) 0.019(2) -0.0063(17) -0.0021(16) -0.0091(17)
C10 0.015(3) 0.018(3) 0.022(3) 0.001(2) -0.001(2) -0.003(2)
O11 0.020(2) 0.028(2) 0.027(2) -0.0032(17) 0.0050(17) -0.0081(16)
C11 0.019(3) 0.019(3) 0.028(3) -0.001(2) 0.001(2) -0.007(2)
O12 0.037(2) 0.044(3) 0.034(2) -0.014(2) 0.017(2) -0.008(2)
C12 0.021(3) 0.027(3) 0.026(3) -0.008(2) -0.001(2) -0.007(2)
O13 0.0178(19) 0.024(2) 0.0160(18) 0.0023(15) 0.0025(15) -0.0067(16)
C13 0.026(3) 0.021(3) 0.016(3) 0.001(2) 0.003(2) -0.002(2)
O14 0.0185(18) 0.020(2) 0.0178(18) 0.0016(15) -0.0056(15) -0.0075(15)
C14 0.024(3) 0.026(3) 0.019(3) 0.008(2) -0.002(2) -0.009(2)
O15 0.038(2) 0.028(2) 0.0172(19) 0.0028(16) 0.0083(17) -0.0079(18)
C15 0.028(3) 0.021(3) 0.023(3) 0.005(2) -0.005(2) -0.010(2)
O16 0.0133(18) 0.039(2) 0.019(2) 0.0037(17) -0.0017(16) -0.0107(16)
C16 0.045(4) 0.043(4) 0.024(3) -0.013(3) 0.010(3) -0.010(3)
O17 0.017(2) 0.045(3) 0.026(2) 0.0120(18) 0.0075(17) -0.0015(18)
C17 0.019(3) 0.023(3) 0.018(3) 0.002(2) 0.003(2) -0.003(2)
C18 0.019(3) 0.016(3) 0.016(3) -0.003(2) 0.002(2) 0.000(2)
O18A 0.052(4) 0.039(3) 0.018(3) -0.001(2) 0.012(3) -0.005(3)
O18B 0.045(11) 0.014(9) 0.026(10) 0.000(7) -0.003(8) -0.008(8)
O19 0.024(2) 0.048(3) 0.018(2) 0.0016(18) 0.0056(18) -0.029(2)
C19 0.018(3) 0.019(3) 0.021(3) 0.001(2) 0.001(2) -0.006(2)
O20 0.019(2) 0.038(2) 0.020(2) 0.0076(18) -0.0021(17) -0.0202(18)
C20 0.028(3) 0.021(3) 0.025(3) -0.002(2) -0.007(2) -0.005(2)
C21 0.038(3) 0.016(3) 0.017(3) -0.001(2) 0.004(2) -0.001(2)
O21A 0.031(5) 0.011(5) 0.028(4) 0.009(4) -0.003(3) -0.002(4)
O21B 0.011(7) 0.011(7) 0.011(7) -0.0008(11) 0.0000(10) -0.003(2)
O22 0.028(2) 0.024(2) 0.025(2) -0.0027(16) 0.0079(16) -0.0113(16)
C22 0.029(3) 0.021(3) 0.023(3) 0.001(2) 0.009(2) -0.008(2)
O23 0.050(3) 0.041(3) 0.055(3) -0.002(2) 0.007(2) -0.012(2)
C23 0.023(3) 0.019(3) 0.023(3) 0.000(2) 0.001(2) -0.005(2)
O24 0.044(3) 0.032(2) 0.050(3) -0.012(2) 0.015(2) -0.017(2)
C24 0.082(5) 0.047(4) 0.022(3) 0.016(3) -0.011(3) -0.023(4)
C25 0.020(3) 0.023(3) 0.016(3) 0.007(2) 0.000(2) -0.006(2)
C26 0.019(3) 0.023(3) 0.011(2) 0.005(2) -0.004(2) -0.003(2)
C27 0.025(3) 0.027(3) 0.020(3) 0.005(2) -0.003(2) -0.011(2)
C28 0.021(3) 0.033(3) 0.024(3) -0.001(3) 0.008(2) -0.007(2)
C29 0.028(3) 0.026(3) 0.022(3) 0.001(2) 0.010(2) 0.000(3)
C30 0.032(3) 0.029(3) 0.026(3) -0.005(2) 0.001(3) -0.010(3)
C31 0.022(3) 0.026(3) 0.020(3) 0.004(2) 0.000(2) -0.007(2)
C32 0.037(4) 0.058(5) 0.054(4) -0.018(4) 0.026(3) -0.009(3)
C33 0.016(3) 0.017(3) 0.015(3) -0.002(2) 0.001(2) -0.012(2)
C34 0.021(3) 0.013(3) 0.016(3) -0.001(2) -0.003(2) -0.008(2)
C35 0.021(3) 0.015(3) 0.020(3) 0.003(2) 0.002(2) -0.005(2)
C36 0.024(3) 0.019(3) 0.020(3) 0.005(2) -0.002(2) -0.004(2)
C37 0.028(3) 0.020(3) 0.011(3) 0.000(2) 0.001(2) -0.012(2)
C38 0.023(3) 0.020(3) 0.022(3) -0.007(2) 0.005(2) -0.006(2)
C39 0.019(3) 0.021(3) 0.016(3) -0.001(2) -0.001(2) -0.007(2)
C40 0.049(4) 0.038(4) 0.018(3) -0.001(3) 0.011(3) -0.016(3)
C41 0.022(3) 0.025(3) 0.014(3) 0.000(2) 0.000(2) -0.011(2)
C42A 0.019(4) 0.009(5) 0.021(4) -0.001(4) -0.003(3) -0.005(4)
C42B 0.004(7) 0.004(7) 0.004(7) -0.0001(11) 0.0001(10) -0.0010(19)
C43A 0.035(5) 0.043(5) 0.012(4) -0.009(4) 0.005(4) -0.017(5)
C43B 0.024(11) 0.019(10) 0.019(11) 0.001(8) -0.001(8) -0.003(8)
C44A 0.041(5) 0.044(5) 0.030(5) -0.007(4) 0.003(4) -0.014(4)
C44B 0.024(11) 0.022(11) 0.019(12) 0.000(9) 0.001(9) 0.001(8)
C45A 0.034(5) 0.023(6) 0.019(5) 0.002(4) 0.003(4) -0.008(4)
C45B 0.020(9) 0.024(10) 0.018(9) 0.006(8) -0.001(8) -0.008(8)
C46A 0.037(5) 0.036(5) 0.018(4) 0.007(3) -0.005(4) -0.002(4)
C46B 0.016(9) 0.025(9) 0.017(9) 0.006(7) 0.005(7) 0.004(7)
C47A 0.024(4) 0.031(5) 0.020(4) 0.006(3) 0.002(3) 0.001(3)
C47B 0.013(8) 0.013(9) 0.015(8) 0.000(7) -0.006(7) -0.009(7)
C48A 0.109(10) 0.039(6) 0.015(5) -0.007(4) 0.013(5) -0.045(7)
C48B 0.067(17) 0.066(17) 0.065(17) -0.004(5) 0.001(5) -0.016(6)
C49A 0.047(6) 0.019(5) 0.038(5) 0.005(4) -0.011(5) -0.014(4)
C49B 0.034(9) 0.034(9) 0.034(9) -0.0024(12) 0.0003(10) -0.008(2)
C50A 0.037(5) 0.039(5) 0.026(5) 0.011(4) 0.006(4) -0.009(4)
C50B 0.036(7) 0.035(7) 0.035(7) -0.0023(11) 0.0004(10) -0.009(2)
C51 0.102(6) 0.026(4) 0.055(5) 0.004(3) 0.026(4) -0.003(4)
C52 0.082(6) 0.060(5) 0.045(4) -0.017(4) 0.000(4) -0.034(4)
C53 0.044(4) 0.051(4) 0.044(4) -0.007(3) -0.021(3) -0.005(3)
C54 0.035(3) 0.034(4) 0.036(4) -0.009(3) -0.001(3) -0.012(3)

loop_
_atom_type_symbol
_atom_type_description
_atom_type_scat_dispersion_real
_atom_type_scat_dispersion_imag
_atom_type_scat_source
C C 0.0033 0.0016 'International Tables Vol C Tables 4.2.6.8 and 6.1.1.4'
H H 0.0000 0.0000 'International Tables Vol C Tables 4.2.6.8 and 6.1.1.4'
O O 0.0106 0.0060 'International Tables Vol C Tables 4.2.6.8 and 6.1.1.4'
La La -0.2871 2.4523 'International Tables Vol C Tables 4.2.6.8 and 6.1.1.4'
S S 0.1246 0.1234 'International Tables Vol C Tables 4.2.6.8 and 6.1.1.4'

loop_
_geom_angle_atom_site_label_1
_geom_angle_atom_site_label_2
_geom_angle_atom_site_label_3
_geom_angle
_geom_angle_site_symmetry_1
_geom_angle_site_symmetry_3
_geom_angle_publ_flag
O10 La1 O1 70.55(11) . . ?
O10 La1 O14 146.80(11) . 1_655 ?
O1 La1 O14 141.80(11) . 1_655 ?
O10 La1 O21A 139.0(3) . . ?
O1 La1 O21A 74.1(3) . . ?
O14 La1 O21A 68.4(3) 1_655 . ?
O10 La1 O4 121.73(11) . . ?
O1 La1 O4 85.30(11) . . ?
O14 La1 O4 77.80(10) 1_655 . ?
O21A La1 O4 74.5(3) . . ?
O10 La1 O7 80.28(11) . . ?
O1 La1 O7 128.03(11) . . ?
O14 La1 O7 80.05(10) 1_655 . ?
O21A La1 O7 139.6(3) . . ?
O4 La1 O7 74.63(11) . . ?
O10 La1 O17 83.37(12) . 1_655 ?
O1 La1 O17 80.33(11) . 1_655 ?
O14 La1 O17 94.02(11) 1_655 1_655 ?
O21A La1 O17 70.6(3) . 1_655 ?
O4 La1 O17 144.68(12) . 1_655 ?
O7 La1 O17 138.40(11) . 1_655 ?
O10 La1 O19 74.94(11) . . ?
O1 La1 O19 136.94(11) . . ?
O14 La1 O19 73.01(11) 1_655 . ?
O21A La1 O19 122.0(3) . . ?
O4 La1 O19 135.73(11) . . ?
O7 La1 O19 68.17(11) . . ?
O17 La1 O19 70.72(12) 1_655 . ?
O10 La1 O21B 138.6(9) . . ?
O1 La1 O21B 71.3(9) . . ?
O14 La1 O21B 70.8(9) 1_655 . ?
O21A La1 O21B 5.6(10) . . ?
O4 La1 O21B 69.8(9) . . ?
O7 La1 O21B 137.6(9) . . ?
O17 La1 O21B 75.1(9) 1_655 . ?
O19 La1 O21B 127.3(8) . . ?
C1 O1 La1 133.5(3) . . ?
O2 C1 O1 125.7(5) . . ?
O2 C1 C2 117.5(4) . . ?
O1 C1 C2 116.8(4) . . ?
O21A S1A C49A 104.5(6) . . ?
O21A S1A C50A 105.3(5) . . ?
C49A S1A C50A 99.0(4) . . ?
O21B S1B C49B 104(2) . . ?
O21B S1B C50B 103(2) . . ?
C49B S1B C50B 99.7(15) . . ?
O8 La2 O5 71.28(11) . . ?
O8 La2 O16 139.76(12) . . ?
O5 La2 O16 147.92(11) . . ?
O8 La2 O2 124.17(11) . . ?
O5 La2 O2 81.26(11) . . ?
O16 La2 O2 83.06(11) . . ?
O8 La2 O13 84.98(11) . . ?
O5 La2 O13 86.71(11) . . ?
O16 La2 O13 88.49(11) . . ?
O2 La2 O13 141.66(11) . . ?
O8 La2 O11 79.40(11) . . ?
O5 La2 O11 122.90(11) . . ?
O16 La2 O11 79.70(11) . . ?
O2 La2 O11 76.39(11) . . ?
O13 La2 O11 138.59(11) . . ?
O8 La2 O20 140.33(11) . . ?
O5 La2 O20 75.27(11) . . ?
O16 La2 O20 73.05(11) . . ?
O2 La2 O20 69.48(11) . . ?
O13 La2 O20 72.28(11) . . ?
O11 La2 O20 138.21(11) . . ?
O8 La2 O22 69.92(11) . . ?
O5 La2 O22 135.31(11) . . ?
O16 La2 O22 70.72(11) . . ?
O2 La2 O22 140.14(11) . . ?
O13 La2 O22 68.73(11) . . ?
O11 La2 O22 69.90(11) . . ?
O20 La2 O22 126.46(11) . . ?
O22 S2 C52 104.7(3) . . ?
O22 S2 C51 105.5(3) . . ?
C52 S2 C51 99.9(4) . . ?
C1 O2 La2 137.2(3) . . ?
C7 C2 C3 118.6(5) . . ?
C7 C2 C1 120.6(4) . . ?
C3 C2 C1 120.7(4) . . ?
O24 S3 C54 106.2(3) . . ?
O24 S3 C53 103.4(3) . . ?
C54 S3 C53 99.1(3) . . ?
C5 O3 C8 116.9(4) . . ?
C4 C3 C2 121.3(5) . . ?
C4 C3 H3 119.3 . . ?
C2 C3 H3 119.3 . . ?
C9 O4 La1 109.1(3) . . ?
C3 C4 C5 119.7(5) . . ?
C3 C4 H4 120.1 . . ?
C5 C4 H4 120.1 . . ?
C9 O5 La2 172.1(3) . . ?
O3 C5 C4 115.3(5) . . ?
O3 C5 C6 124.5(5) . . ?
C4 C5 C6 120.2(5) . . ?
C13 O6 C16 116.9(4) . . ?
C5 C6 C7 118.7(5) . . ?
C5 C6 H6 120.7 . . ?
C7 C6 H6 120.7 . . ?
C17 O7 La1 134.5(3) . . ?
C2 C7 C6 121.5(5) . . ?
C2 C7 H7 119.2 . . ?
C6 C7 H7 119.2 . . ?
C17 O8 La2 138.0(3) . . ?
O3 C8 H8A 109.5 . . ?
O3 C8 H8B 109.5 . . ?
H8A C8 H8B 109.5 . . ?
O3 C8 H8C 109.5 . . ?
H8A C8 H8C 109.5 . . ?
H8B C8 H8C 109.5 . . ?
C21 O9 C24 116.1(4) . . ?
O4 C9 O5 123.5(5) . . ?
O4 C9 C10 117.8(4) . . ?
O5 C9 C10 118.7(4) . . ?
C25 O10 La1 175.8(3) . . ?
C11 C10 C15 118.3(5) . . ?
C11 C10 C9 120.0(5) . . ?
C15 C10 C9 121.6(5) . . ?
C25 O11 La2 111.0(3) . . ?
C12 C11 C10 122.2(5) . . ?
C12 C11 H11 118.9 . . ?
C10 C11 H11 118.9 . . ?
C29 O12 C32 117.9(4) . . ?
C11 C12 C13 118.8(5) . . ?
C11 C12 H12 120.6 . . ?
C13 C12 H12 120.6 . . ?
C33 O13 La2 138.2(3) . . ?
O6 C13 C12 124.4(5) . . ?
O6 C13 C14 115.5(5) . . ?
C12 C13 C14 120.1(5) . . ?
C33 O14 La1 145.6(3) . 1_455 ?
C15 C14 C13 120.1(5) . . ?
C15 C14 H14 120.0 . . ?
C13 C14 H14 120.0 . . ?
C37 O15 C40 116.9(4) . . ?
C14 C15 C10 120.6(5) . . ?
C14 C15 H15 119.7 . . ?
C10 C15 H15 119.7 . . ?
C41 O16 La2 152.0(3) . . ?
O6 C16 H16A 109.5 . . ?
O6 C16 H16B 109.5 . . ?
H16A C16 H16B 109.5 . . ?
O6 C16 H16C 109.5 . . ?
H16A C16 H16C 109.5 . . ?
H16B C16 H16C 109.5 . . ?
C41 O17 La1 134.3(3) . 1_455 ?
O7 C17 O8 125.9(5) . . ?
O7 C17 C18 118.6(4) . . ?
O8 C17 C18 115.5(4) . . ?
C19 C18 C23 118.8(5) . . ?
C19 C18 C17 121.0(4) . . ?
C23 C18 C17 120.2(4) . . ?
C48A O18A C45A 121.0(8) . . ?
C45B O18B C48B 116(3) . . ?
La1 O19 H1O 122(3) . . ?
La1 O19 H2O 118(3) . . ?
H1O O19 H2O 90(4) . . ?
C18 C19 C20 121.0(5) . . ?
C18 C19 H19 119.5 . . ?
C20 C19 H19 119.5 . . ?
La2 O20 H3O 112(3) . . ?
La2 O20 H4O 121(3) . . ?
H3O O20 H4O 100(4) . . ?
C21 C20 C19 119.1(5) . . ?
C21 C20 H20 120.5 . . ?
C19 C20 H20 120.5 . . ?
O9 C21 C20 124.9(5) . . ?
O9 C21 C22 114.7(5) . . ?
C20 C21 C22 120.4(5) . . ?
S1A O21A La1 134.4(7) . . ?
S1B O21B La1 140(2) . . ?
S2 O22 La2 122.57(18) . . ?
C23 C22 C21 119.7(5) . . ?
C23 C22 H22 120.2 . . ?
C21 C22 H22 120.2 . . ?
C22 C23 C18 121.1(5) . . ?
C22 C23 H23 119.5 . . ?
C18 C23 H23 119.5 . . ?
O9 C24 H24A 109.5 . . ?
O9 C24 H24B 109.5 . . ?
H24A C24 H24B 109.5 . . ?
O9 C24 H24C 109.5 . . ?
H24A C24 H24C 109.5 . . ?
H24B C24 H24C 109.5 . . ?
O11 C25 O10 122.9(5) . . ?
O11 C25 C26 118.5(4) . . ?
O10 C25 C26 118.6(4) . . ?
C27 C26 C31 118.3(5) . . ?
C27 C26 C25 121.6(5) . . ?
C31 C26 C25 120.1(5) . . ?
C26 C27 C28 121.8(5) . . ?
C26 C27 H27 119.1 . . ?
C28 C27 H27 119.1 . . ?
C29 C28 C27 118.3(5) . . ?
C29 C28 H28 120.8 . . ?
C27 C28 H28 120.8 . . ?
O12 C29 C28 124.6(5) . . ?
O12 C29 C30 114.8(5) . . ?
C28 C29 C30 120.6(5) . . ?
C31 C30 C29 119.6(5) . . ?
C31 C30 H30 120.2 . . ?
C29 C30 H30 120.2 . . ?
C30 C31 C26 121.3(5) . . ?
C30 C31 H31 119.4 . . ?
C26 C31 H31 119.4 . . ?
O12 C32 H32A 109.5 . . ?
O12 C32 H32B 109.5 . . ?
H32A C32 H32B 109.5 . . ?
O12 C32 H32C 109.5 . . ?
H32A C32 H32C 109.5 . . ?
H32B C32 H32C 109.5 . . ?
O13 C33 O14 123.9(4) . . ?
O13 C33 C34 117.6(4) . . ?
O14 C33 C34 118.4(4) . . ?
C35 C34 C39 118.0(5) . . ?
C35 C34 C33 121.5(4) . . ?
C39 C34 C33 120.5(4) . . ?
C36 C35 C34 120.7(5) . . ?
C36 C35 H35 119.7 . . ?
C34 C35 H35 119.7 . . ?
C37 C36 C35 120.3(5) . . ?
C37 C36 H36 119.9 . . ?
C35 C36 H36 119.9 . . ?
C36 C37 O15 115.4(4) . . ?
C36 C37 C38 120.1(5) . . ?
O15 C37 C38 124.5(5) . . ?
C37 C38 C39 119.9(5) . . ?
C37 C38 H38 120.0 . . ?
C39 C38 H38 120.0 . . ?
C38 C39 C34 121.1(5) . . ?
C38 C39 H39 119.5 . . ?
C34 C39 H39 119.5 . . ?
O15 C40 H40A 109.5 . . ?
O15 C40 H40B 109.5 . . ?
H40A C40 H40B 109.5 . . ?
O15 C40 H40C 109.5 . . ?
H40A C40 H40C 109.5 . . ?
H40B C40 H40C 109.5 . . ?
O17 C41 O16 124.4(5) . . ?
O17 C41 C42A 121.9(5) . . ?
O16 C41 C42A 113.3(5) . . ?
O17 C41 C42B 109.8(11) . . ?
O16 C41 C42B 124.8(11) . . ?
C42A C41 C42B 20.8(9) . . ?
C47A C42A C43A 117.3(7) . . ?
C47A C42A C41 120.2(7) . . ?
C43A C42A C41 122.5(6) . . ?
C47B C42B C43B 121(2) . . ?
C47B C42B C41 126(2) . . ?
C43B C42B C41 112(2) . . ?
C44A C43A C42A 121.6(9) . . ?
C44A C43A H43A 119.2 . . ?
C42A C43A H43A 119.2 . . ?
C44B C43B C42B 119(3) . . ?
C44B C43B H43B 120.5 . . ?
C42B C43B H43B 120.5 . . ?
C43A C44A C45A 119.4(9) . . ?
C43A C44A H44A 120.3 . . ?
C45A C44A H44A 120.3 . . ?
C45B C44B C43B 117(3) . . ?
C45B C44B H44B 121.7 . . ?
C43B C44B H44B 121.7 . . ?
C46A C45A C44A 120.5(8) . . ?
C46A C45A O18A 125.3(8) . . ?
C44A C45A O18A 114.2(7) . . ?
O18B C45B C46B 114(2) . . ?
O18B C45B C44B 123(3) . . ?
C46B C45B C44B 123(2) . . ?
C45A C46A C47A 119.4(7) . . ?
C45A C46A H46A 120.3 . . ?
C47A C46A H46A 120.3 . . ?
C47B C46B C45B 119(2) . . ?
C47B C46B H46B 120.4 . . ?
C45B C46B H46B 120.4 . . ?
C42A C47A C46A 121.8(7) . . ?
C42A C47A H47A 119.1 . . ?
C46A C47A H47A 119.1 . . ?
C46B C47B C42B 121(2) . . ?
C46B C47B H47B 119.5 . . ?
C42B C47B H47B 119.5 . . ?
O18A C48A H48D 109.5 . . ?
O18A C48A H48E 109.5 . . ?
H48D C48A H48E 109.5 . . ?
O18A C48A H48F 109.5 . . ?
H48D C48A H48F 109.5 . . ?
H48E C48A H48F 109.5 . . ?
O18B C48B H48A 109.5 . . ?
O18B C48B H48B 109.5 . . ?
H48A C48B H48B 109.5 . . ?
O18B C48B H48C 109.5 . . ?
H48A C48B H48C 109.5 . . ?
H48B C48B H48C 109.5 . . ?
S1A C49A H49A 109.5 . . ?
S1A C49A H49B 109.5 . . ?
H49A C49A H49B 109.5 . . ?
S1A C49A H49C 109.5 . . ?
H49A C49A H49C 109.5 . . ?
H49B C49A H49C 109.5 . . ?
S1A C50A H50A 109.5 . . ?
S1A C50A H50B 109.5 . . ?
H50A C50A H50B 109.5 . . ?
S1A C50A H50C 109.5 . . ?
H50A C50A H50C 109.5 . . ?
H50B C50A H50C 109.5 . . ?
S2 C51 H51A 109.5 . . ?
S2 C51 H51B 109.5 . . ?
H51A C51 H51B 109.5 . . ?
S2 C51 H51C 109.5 . . ?
H51A C51 H51C 109.5 . . ?
H51B C51 H51C 109.5 . . ?
S2 C52 H52A 109.5 . . ?
S2 C52 H52B 109.5 . . ?
H52A C52 H52B 109.5 . . ?
S2 C52 H52C 109.5 . . ?
H52A C52 H52C 109.5 . . ?
H52B C52 H52C 109.5 . . ?
S3 C53 H53A 109.5 . . ?
S3 C53 H53B 109.5 . . ?
H53A C53 H53B 109.5 . . ?
S3 C53 H53C 109.5 . . ?
H53A C53 H53C 109.5 . . ?
H53B C53 H53C 109.5 . . ?
S3 C54 H54A 109.5 . . ?
S3 C54 H54B 109.5 . . ?
H54A C54 H54B 109.5 . . ?
S3 C54 H54C 109.5 . . ?
H54A C54 H54C 109.5 . . ?
H54B C54 H54C 109.5 . . ?

loop_
_geom_bond_atom_site_label_1
_geom_bond_atom_site_label_2
_geom_bond_distance
_geom_bond_site_symmetry_2
_geom_bond_publ_flag
La1 O10 2.460(3) . ?
La1 O1 2.477(3) . ?
La1 O14 2.481(3) 1_655 ?
La1 O21A 2.490(11) . ?
La1 O4 2.537(3) . ?
La1 O7 2.537(3) . ?
La1 O17 2.543(3) 1_655 ?
La1 O19 2.575(4) . ?
La1 O21B 2.70(4) . ?
O1 C1 1.260(5) . ?
C1 O2 1.245(6) . ?
C1 C2 1.505(7) . ?
S1A O21A 1.534(12) . ?
S1A C49A 1.786(9) . ?
S1A C50A 1.794(8) . ?
S1B O21B 1.46(5) . ?
S1B C49B 1.73(3) . ?
S1B C50B 1.82(3) . ?
La2 O8 2.447(3) . ?
La2 O5 2.457(3) . ?
La2 O16 2.483(3) . ?
La2 O2 2.501(3) . ?
La2 O13 2.515(3) . ?
La2 O11 2.532(3) . ?
La2 O20 2.554(4) . ?
La2 O22 2.621(3) . ?
S2 O22 1.527(4) . ?
S2 C52 1.769(6) . ?
S2 C51 1.772(7) . ?
C2 C7 1.379(7) . ?
C2 C3 1.390(7) . ?
S3 O24 1.518(4) . ?
S3 C54 1.766(5) . ?
S3 C53 1.802(6) . ?
O3 C5 1.372(6) . ?
O3 C8 1.428(6) . ?
C3 C4 1.376(7) . ?
C3 H3 0.9500 . ?
O4 C9 1.257(6) . ?
C4 C5 1.390(7) . ?
C4 H4 0.9500 . ?
O5 C9 1.266(6) . ?
C5 C6 1.396(7) . ?
O6 C13 1.372(6) . ?
O6 C16 1.424(6) . ?
C6 C7 1.397(7) . ?
C6 H6 0.9500 . ?
O7 C17 1.251(6) . ?
C7 H7 0.9500 . ?
O8 C17 1.266(6) . ?
C8 H8A 0.9800 . ?
C8 H8B 0.9800 . ?
C8 H8C 0.9800 . ?
O9 C21 1.384(6) . ?
O9 C24 1.433(7) . ?
C9 C10 1.495(7) . ?
O10 C25 1.257(6) . ?
C10 C11 1.389(7) . ?
C10 C15 1.395(7) . ?
O11 C25 1.254(6) . ?
C11 C12 1.385(7) . ?
C11 H11 0.9500 . ?
O12 C29 1.374(6) . ?
O12 C32 1.419(7) . ?
C12 C13 1.388(7) . ?
C12 H12 0.9500 . ?
O13 C33 1.253(5) . ?
C13 C14 1.399(7) . ?
O14 C33 1.257(6) . ?
O14 La1 2.481(3) 1_455 ?
C14 C15 1.382(7) . ?
C14 H14 0.9500 . ?
O15 C37 1.379(6) . ?
O15 C40 1.432(6) . ?
C15 H15 0.9500 . ?
O16 C41 1.253(6) . ?
C16 H16A 0.9800 . ?
C16 H16B 0.9800 . ?
C16 H16C 0.9800 . ?
O17 C41 1.242(6) . ?
O17 La1 2.543(3) 1_455 ?
C17 C18 1.507(7) . ?
C18 C19 1.388(6) . ?
C18 C23 1.393(7) . ?
O18A C48A 1.296(12) . ?
O18A C45A 1.390(9) . ?
O18B C45B 1.40(3) . ?
O18B C48B 1.57(5) . ?
O19 H1O 0.867(10) . ?
O19 H2O 0.866(10) . ?
C19 C20 1.399(7) . ?
C19 H19 0.9500 . ?
O20 H3O 0.866(10) . ?
O20 H4O 0.870(10) . ?
C20 C21 1.385(7) . ?
C20 H20 0.9500 . ?
C21 C22 1.399(7) . ?
C22 C23 1.375(7) . ?
C22 H22 0.9500 . ?
C23 H23 0.9500 . ?
C24 H24A 0.9800 . ?
C24 H24B 0.9800 . ?
C24 H24C 0.9800 . ?
C25 C26 1.496(7) . ?
C26 C27 1.373(7) . ?
C26 C31 1.397(7) . ?
C27 C28 1.404(7) . ?
C27 H27 0.9500 . ?
C28 C29 1.383(7) . ?
C28 H28 0.9500 . ?
C29 C30 1.394(7) . ?
C30 C31 1.370(7) . ?
C30 H30 0.9500 . ?
C31 H31 0.9500 . ?
C32 H32A 0.9800 . ?
C32 H32B 0.9800 . ?
C32 H32C 0.9800 . ?
C33 C34 1.487(6) . ?
C34 C35 1.398(7) . ?
C34 C39 1.400(7) . ?
C35 C36 1.389(7) . ?
C35 H35 0.9500 . ?
C36 C37 1.379(7) . ?
C36 H36 0.9500 . ?
C37 C38 1.382(7) . ?
C38 C39 1.386(7) . ?
C38 H38 0.9500 . ?
C39 H39 0.9500 . ?
C40 H40A 0.9800 . ?
C40 H40B 0.9800 . ?
C40 H40C 0.9800 . ?
C41 C42A 1.505(9) . ?
C41 C42B 1.53(3) . ?
C42A C47A 1.385(10) . ?
C42A C43A 1.388(12) . ?
C42B C47B 1.38(3) . ?
C42B C43B 1.46(4) . ?
C43A C44A 1.380(11) . ?
C43A H43A 0.9500 . ?
C43B C44B 1.42(4) . ?
C43B H43B 0.9500 . ?
C44A C45A 1.383(12) . ?
C44A H44A 0.9500 . ?
C44B C45B 1.42(4) . ?
C44B H44B 0.9500 . ?
C45A C46A 1.365(12) . ?
C45B C46B 1.41(3) . ?
C46A C47A 1.388(9) . ?
C46A H46A 0.9500 . ?
C46B C47B 1.36(3) . ?
C46B H46B 0.9500 . ?
C47A H47A 0.9500 . ?
C47B H47B 0.9500 . ?
C48A H48D 0.9800 . ?
C48A H48E 0.9800 . ?
C48A H48F 0.9800 . ?
C48B H48A 0.9800 . ?
C48B H48B 0.9800 . ?
C48B H48C 0.9800 . ?
C49A H49A 0.9800 . ?
C49A H49B 0.9800 . ?
C49A H49C 0.9800 . ?
C49B H49D 0.9800 . ?
C49B H49E 0.9800 . ?
C49B H49F 0.9800 . ?
C50A H50A 0.9800 . ?
C50A H50B 0.9800 . ?
C50A H50C 0.9800 . ?
C50B H50D 0.9800 . ?
C50B H50E 0.9800 . ?
C50B H50F 0.9800 . ?
C51 H51A 0.9800 . ?
C51 H51B 0.9800 . ?
C51 H51C 0.9800 . ?
C52 H52A 0.9800 . ?
C52 H52B 0.9800 . ?
C52 H52C 0.9800 . ?
C53 H53A 0.9800 . ?
C53 H53B 0.9800 . ?
C53 H53C 0.9800 . ?
C54 H54A 0.9800 . ?
C54 H54B 0.9800 . ?
C54 H54C 0.9800 . ?

loop_
_geom_hbond_atom_site_label_D
_geom_hbond_atom_site_label_H
_geom_hbond_atom_site_label_A
_geom_hbond_distance_DH
_geom_hbond_distance_HA
_geom_hbond_distance_DA
_geom_hbond_angle_DHA
_geom_hbond_site_symmetry_A
O19 H1O O16 0.867(10) 2.17(3) 2.838(5) 133(4) 1_655
O19 H1O O22 0.867(10) 2.49(3) 3.232(5) 144(4) 1_655
O19 H2O O23 0.866(10) 1.951(14) 2.808(6) 170(4) .
O20 H3O O14 0.866(10) 2.15(3) 2.875(5) 141(4) .
O20 H4O O24 0.870(10) 1.934(18) 2.774(5) 162(4) .
